data_7151832
loop_
_publ_author_name
'Goeschen, Catrin'
'Wibowo, Natalia'
'White, Jonathan M.'
'Wille, Uta'

_publ_section_title
;
 Damage of aromatic amino acids by the atmospheric free radical oxidant
 NO3&#x02D9; in the presence of NO2&#x02D9;, N2O4, O3 and O2.
;
_journal_issue 9
_journal_name_full 'Organic &amp; biomolecular chemistry'
_journal_page_first 3380
_journal_page_last 3385
_journal_paper_doi 10.1039/c0ob01186j
_journal_volume 9
_journal_year 2011
_chemical_absolute_configuration unk
_chemical_formula_sum 'C14 H14 N4 O7'
_chemical_formula_weight 350.29
_chemical_name_systematic
;
?
;
_space_group_IT_number 4
_symmetry_cell_setting monoclinic
_symmetry_space_group_name_Hall 'P 2yb'
_symmetry_space_group_name_H-M 'P 1 21 1'
_atom_sites_solution_hydrogens geom
_atom_sites_solution_primary direct
_atom_sites_solution_secondary difmap
_audit_creation_method SHELXL-97
_cell_angle_alpha 90.00
_cell_angle_beta 90.91(3)
_cell_angle_gamma 90.00
_cell_formula_units_Z 2
_cell_length_a 6.3831(14)
_cell_length_b 7.837(3)
_cell_length_c 15.410(3)
_cell_measurement_reflns_used 301
_cell_measurement_temperature 130(2)
_cell_measurement_theta_max 72.8467
_cell_measurement_theta_min 5.7259
_cell_volume 770.8(4)
_computing_cell_refinement
;
CrysAlisPro, Oxford Diffraction Ltd.,
Version 1.171.33.55 (release 05-01-2010 CrysAlis171 .NET)
(compiled Jan 5 2010,16:28:46)
;
_computing_data_collection
;
CrysAlisPro, Oxford Diffraction Ltd.,
Version 1.171.33.55 (release 05-01-2010 CrysAlis171 .NET)
(compiled Jan 5 2010,16:28:46)
;
_computing_data_reduction
;
CrysAlisPro, Oxford Diffraction Ltd.,
Version 1.171.33.55 (release 05-01-2010 CrysAlis171 .NET)
(compiled Jan 5 2010,16:28:46)
;
_computing_structure_refinement 'SHELXL-97 (Sheldrick, 1997)'
_diffrn_ambient_temperature 130(2)
_diffrn_measured_fraction_theta_full 0.976
_diffrn_measured_fraction_theta_max 0.977
_diffrn_measurement_device_type 'Xcalibur, Sapphire3'
_diffrn_measurement_method '\w scans'
_diffrn_radiation_monochromator graphite
_diffrn_radiation_source 'Enhance (Cu) X-ray Source'
_diffrn_radiation_type CuK\a
_diffrn_radiation_wavelength 1.54184
_diffrn_reflns_av_R_equivalents 0.1101
_diffrn_reflns_av_sigmaI/netI 0.3643
_diffrn_reflns_limit_h_max 7
_diffrn_reflns_limit_h_min -3
_diffrn_reflns_limit_k_max 8
_diffrn_reflns_limit_k_min -9
_diffrn_reflns_limit_l_max 16
_diffrn_reflns_limit_l_min -18
_diffrn_reflns_number 2249
_diffrn_reflns_theta_full 64.99
_diffrn_reflns_theta_max 64.99
_diffrn_reflns_theta_min 5.74
_exptl_absorpt_coefficient_mu 1.061
_exptl_absorpt_correction_T_max 0.979
_exptl_absorpt_correction_T_min 0.860
_exptl_absorpt_correction_type gaussian
_exptl_absorpt_process_details
;
CrysAlisPro, Oxford Diffraction Ltd.,
Version 1.171.33.55 (release 05-01-2010 CrysAlis171 .NET)
(compiled Jan 5 2010,16:28:46)
Numerical absorption correction based on gaussian integration over
a multifaceted crystal model
;
_exptl_crystal_colour colourless
_exptl_crystal_density_diffrn 1.509
_exptl_crystal_density_method 'not measured'
_exptl_crystal_description plate
_exptl_crystal_F_000 364
_exptl_crystal_size_max 0.1600
_exptl_crystal_size_mid 0.0800
_exptl_crystal_size_min 0.0200
_refine_diff_density_max 0.212
_refine_diff_density_min -0.226
_refine_diff_density_rms 0.055
_refine_ls_abs_structure_details 'Flack H D (1983), Acta Cryst. A39, 876-881'
_refine_ls_abs_structure_Flack 0.6(7)
_refine_ls_extinction_method none
_refine_ls_goodness_of_fit_ref 0.615
_refine_ls_hydrogen_treatment constr
_refine_ls_matrix_type full
_refine_ls_number_parameters 227
_refine_ls_number_reflns 1784
_refine_ls_number_restraints 1
_refine_ls_restrained_S_all 0.615
_refine_ls_R_factor_all 0.2038
_refine_ls_R_factor_gt 0.0570
_refine_ls_shift/su_max 0.005
_refine_ls_shift/su_mean 0.001
_refine_ls_structure_factor_coef Fsqd
_refine_ls_weighting_details 'calc w=1/[\s^2^(Fo^2^)+(0.0000P)^2^+0.0000P] where P=(Fo^2^+2Fc^2^)/3'
_refine_ls_weighting_scheme calc
_refine_ls_wR_factor_gt 0.0620
_refine_ls_wR_factor_ref 0.0838
_reflns_number_gt 525
_reflns_number_total 1784
_reflns_threshold_expression >2sigma(I)
_cod_data_source_file c0ob01186j.txt
_cod_data_source_block uta1
_cod_original_cell_volume 770.7(3)
_cod_database_code 7151832

loop_
_symmetry_equiv_pos_as_xyz
'x, y, z'
'-x, y+1/2, -z'

loop_
_atom_site_label
_atom_site_type_symbol
_atom_site_fract_x
_atom_site_fract_y
_atom_site_fract_z
_atom_site_U_iso_or_equiv
_atom_site_adp_type
_atom_site_occupancy
_atom_site_symmetry_multiplicity
_atom_site_calc_flag
_atom_site_refinement_flags
_atom_site_disorder_assembly
_atom_site_disorder_group
O3 O 0.5418(10) 0.1796(10) 0.3188(4) 0.040(2) Uani 1 1 d . . .
O2 O 0.2660(11) 0.4336(9) 0.4249(5) 0.045(2) Uani 1 1 d . . .
O1 O 0.1387(11) 0.1711(10) 0.4557(5) 0.047(2) Uani 1 1 d . . .
O4 O 0.5721(11) -0.0150(9) 0.2194(5) 0.044(2) Uani 1 1 d . . .
O7 O 0.1775(12) 0.7080(8) 0.2274(5) 0.048(2) Uani 1 1 d . . .
O6 O 0.2461(10) -0.1782(8) -0.1465(4) 0.035(2) Uani 1 1 d . . .
N2 N 0.2754(13) 0.4320(10) 0.1160(6) 0.034(3) Uani 1 1 d . . .
H2 H 0.2675 0.5357 0.0979 0.041 Uiso 1 1 calc R . .
N1 N 0.1230(15) 0.4352(10) 0.2606(6) 0.030(3) Uani 1 1 d . . .
N3 N 0.4887(15) 0.1076(11) 0.2499(7) 0.044(3) Uani 1 1 d . . .
N4 N 0.2454(13) -0.1791(11) -0.0659(7) 0.034(3) Uani 1 1 d . . .
C9 C 0.0507(15) 0.2925(14) 0.3155(6) 0.033(3) Uani 1 1 d . . .
H9 H -0.1013 0.3011 0.3225 0.040 Uiso 1 1 calc R . .
C11 C 0.1587(16) 0.2900(16) 0.4059(6) 0.032(3) Uani 1 1 d . . .
C1 C 0.2626(15) 0.2948(15) 0.0625(7) 0.026(3) Uani 1 1 d . . .
C7 C 0.2916(16) 0.1817(13) 0.2060(7) 0.036(3) Uani 1 1 d . . .
C3 C 0.2660(15) -0.0167(13) 0.0697(7) 0.032(3) Uani 1 1 d . . .
H3 H 0.2718 -0.1189 0.1003 0.038 Uiso 1 1 calc R . .
C4 C 0.2460(16) -0.0127(14) -0.0183(7) 0.027(3) Uani 1 1 d . . .
C10 C 0.1010(16) 0.1320(11) 0.2624(7) 0.032(3) Uani 1 1 d . . .
H10A H -0.0179 0.0998 0.2259 0.039 Uiso 1 1 calc R . .
H10B H 0.1362 0.0372 0.3004 0.039 Uiso 1 1 calc R . .
C6 C 0.2518(15) 0.2886(15) -0.0272(7) 0.032(3) Uani 1 1 d . . .
H6 H 0.2498 0.3896 -0.0589 0.039 Uiso 1 1 calc R . .
C13 C 0.3555(14) 0.4386(17) 0.5126(7) 0.071(5) Uani 1 1 d . . .
H13A H 0.4288 0.5444 0.5211 0.106 Uiso 1 1 calc R . .
H13B H 0.4513 0.3452 0.5203 0.106 Uiso 1 1 calc R . .
H13C H 0.2453 0.4296 0.5540 0.106 Uiso 1 1 calc R . .
C2 C 0.2772(16) 0.1410(13) 0.1116(7) 0.030(3) Uani 1 1 d . . .
C14 C -0.1120(14) 0.6454(13) 0.3203(7) 0.048(3) Uani 1 1 d . . .
H14A H -0.0753 0.6376 0.3808 0.072 Uiso 1 1 calc R . .
H14B H -0.2215 0.5652 0.3069 0.072 Uiso 1 1 calc R . .
H14C H -0.1599 0.7589 0.3073 0.072 Uiso 1 1 calc R . .
C5 C 0.2442(15) 0.1373(13) -0.0692(7) 0.031(3) Uani 1 1 d . . .
H5 H 0.2379 0.1321 -0.1294 0.038 Uiso 1 1 calc R . .
C8 C 0.3035(18) 0.3864(11) 0.2064(8) 0.029(3) Uani 1 1 d . . .
H8 H 0.4368 0.4283 0.2305 0.035 Uiso 1 1 calc R . .
C12 C 0.073(2) 0.6064(14) 0.2678(9) 0.049(4) Uani 1 1 d . . .
O5 O 0.2356(11) -0.3143(8) -0.0216(5) 0.037(2) Uani 1 1 d . . .

loop_
_atom_site_aniso_label
_atom_site_aniso_U_11
_atom_site_aniso_U_22
_atom_site_aniso_U_33
_atom_site_aniso_U_23
_atom_site_aniso_U_13
_atom_site_aniso_U_12
O3 0.046(5) 0.033(5) 0.040(5) 0.009(5) 0.002(4) 0.001(4)
O2 0.044(5) 0.044(5) 0.045(5) -0.003(4) -0.015(5) -0.018(4)
O1 0.066(6) 0.036(5) 0.039(5) 0.002(5) 0.003(4) -0.008(4)
O4 0.046(5) 0.024(4) 0.062(6) 0.003(5) 0.000(4) -0.004(4)
O7 0.076(6) 0.013(4) 0.055(6) 0.001(4) 0.009(5) 0.005(4)
O6 0.050(5) 0.022(4) 0.032(5) -0.007(4) 0.002(4) 0.000(4)
N2 0.038(7) 0.023(5) 0.041(7) 0.002(5) 0.003(6) -0.001(5)
N1 0.031(6) 0.031(5) 0.029(6) -0.004(5) -0.011(5) 0.000(5)
N3 0.050(8) 0.032(6) 0.051(8) 0.008(6) 0.012(6) -0.005(5)
N4 0.009(6) 0.032(6) 0.061(8) -0.017(6) 0.004(5) -0.013(4)
C9 0.040(8) 0.029(6) 0.031(7) 0.002(7) -0.001(6) 0.001(7)
C11 0.036(8) 0.040(7) 0.021(6) -0.016(7) 0.005(6) -0.004(7)
C1 0.019(7) 0.024(5) 0.036(7) 0.007(6) -0.010(5) 0.003(6)
C7 0.023(7) 0.019(5) 0.064(9) 0.004(7) -0.030(7) 0.002(5)
C3 0.042(8) 0.017(5) 0.037(7) -0.004(6) -0.009(6) 0.004(6)
C4 0.027(7) 0.019(5) 0.036(8) -0.011(6) -0.003(6) 0.007(5)
C10 0.042(8) 0.017(6) 0.038(8) -0.003(6) 0.015(7) -0.013(6)
C6 0.040(8) 0.026(6) 0.030(8) -0.004(7) -0.006(6) 0.000(6)
C13 0.087(11) 0.064(9) 0.061(11) -0.002(9) -0.032(9) -0.030(9)
C2 0.025(8) 0.030(7) 0.036(8) -0.011(6) 0.002(6) 0.005(6)
C14 0.059(8) 0.022(5) 0.063(8) -0.008(6) 0.003(7) 0.004(6)
C5 0.032(7) 0.045(7) 0.017(6) 0.004(6) -0.010(5) 0.003(6)
C8 0.028(8) 0.010(5) 0.049(8) -0.010(5) -0.001(7) -0.007(5)
C12 0.051(10) 0.034(7) 0.060(10) -0.013(7) -0.019(8) 0.022(7)
O5 0.062(6) 0.015(4) 0.036(5) 0.001(4) 0.012(4) -0.001(4)

loop_
_atom_type_symbol
_atom_type_description
_atom_type_scat_dispersion_real
_atom_type_scat_dispersion_imag
_atom_type_scat_source
C C 0.0181 0.0091 'International Tables Vol C Tables 4.2.6.8 and 6.1.1.4'
H H 0.0000 0.0000 'International Tables Vol C Tables 4.2.6.8 and 6.1.1.4'
N N 0.0311 0.0180 'International Tables Vol C Tables 4.2.6.8 and 6.1.1.4'
O O 0.0492 0.0322 'International Tables Vol C Tables 4.2.6.8 and 6.1.1.4'

loop_
_geom_angle_atom_site_label_1
_geom_angle_atom_site_label_2
_geom_angle_atom_site_label_3
_geom_angle
_geom_angle_site_symmetry_1
_geom_angle_site_symmetry_3
_geom_angle_publ_flag
C11 O2 C13 114.4(9) . . ?
C1 N2 C8 113.3(8) . . ?
C12 N1 C8 118.4(10) . . ?
C12 N1 C9 127.8(11) . . ?
C8 N1 C9 112.3(8) . . ?
O4 N3 O3 125.6(10) . . ?
O4 N3 C7 119.8(10) . . ?
O3 N3 C7 114.6(9) . . ?
O6 N4 O5 123.1(9) . . ?
O6 N4 C4 119.0(10) . . ?
O5 N4 C4 117.8(9) . . ?
N1 C9 C10 104.1(8) . . ?
N1 C9 C11 112.8(9) . . ?
C10 C9 C11 112.1(9) . . ?
O1 C11 O2 124.1(9) . . ?
O1 C11 C9 122.0(11) . . ?
O2 C11 C9 113.8(10) . . ?
N2 C1 C6 129.5(11) . . ?
N2 C1 C2 110.2(8) . . ?
C6 C1 C2 120.1(12) . . ?
C2 C7 N3 112.8(9) . . ?
C2 C7 C10 117.1(9) . . ?
N3 C7 C10 107.6(9) . . ?
C2 C7 C8 102.7(9) . . ?
N3 C7 C8 109.7(9) . . ?
C10 C7 C8 106.6(10) . . ?
C4 C3 C2 116.3(11) . . ?
C3 C4 C5 124.9(10) . . ?
C3 C4 N4 117.9(10) . . ?
C5 C4 N4 116.9(9) . . ?
C9 C10 C7 105.3(8) . . ?
C5 C6 C1 120.7(12) . . ?
C3 C2 C1 120.1(10) . . ?
C3 C2 C7 130.0(10) . . ?
C1 C2 C7 109.8(9) . . ?
C6 C5 C4 117.7(10) . . ?
N2 C8 N1 113.1(9) . . ?
N2 C8 C7 103.8(9) . . ?
N1 C8 C7 102.8(9) . . ?
O7 C12 N1 117.8(12) . . ?
O7 C12 C14 126.5(11) . . ?
N1 C12 C14 115.6(13) . . ?

loop_
_geom_bond_atom_site_label_1
_geom_bond_atom_site_label_2
_geom_bond_distance
_geom_bond_site_symmetry_2
_geom_bond_publ_flag
O3 N3 1.244(10) . ?
O2 C11 1.347(12) . ?
O2 C13 1.460(10) . ?
O1 C11 1.215(12) . ?
O4 N3 1.198(10) . ?
O7 C12 1.215(14) . ?
O6 N4 1.243(10) . ?
N2 C1 1.356(13) . ?
N2 C8 1.447(12) . ?
N1 C12 1.383(12) . ?
N1 C8 1.484(12) . ?
N1 C9 1.481(12) . ?
N3 C7 1.533(12) . ?
N4 O5 1.262(10) . ?
N4 C4 1.496(12) . ?
C9 C10 1.538(12) . ?
C9 C11 1.545(12) . ?
C1 C6 1.383(14) . ?
C1 C2 1.426(14) . ?
C7 C2 1.491(14) . ?
C7 C10 1.556(13) . ?
C7 C8 1.606(11) . ?
C3 C4 1.361(13) . ?
C3 C2 1.395(13) . ?
C4 C5 1.413(13) . ?
C6 C5 1.352(13) . ?
C14 C12 1.476(14) . ?
